data_4082465
loop_
_publ_author_name
'Zumeta, Itziar'
'Kluge, Tim'
'Mendicute-Fierro, Claudio'
'Wagner, Cristoph'
'Ibarlucea, Lourdes'
'R\"uffer, Tobias'
'San Nacianceno, Virginia'
'Steinborn, Dirk'
'Garralda, Mar\'ia A.'

_publ_section_title
;
 Reactivity of Quinoline-8-carbaldehyde toward Platina-\b-diketone and
 Acetyl(amine)platinum(II) Complexes. Formation of
 Acyl(hydroxyalkyl)platinum(IV)
;
_journal_issue 3
_journal_name_full Organometallics
_journal_page_first 788
_journal_paper_doi 10.1021/om4011774
_journal_volume 33
_journal_year 2014
_chemical_formula_moiety 'C22 H17 Cl N2 O3 Pt, 2(C H Cl3)'
_chemical_formula_sum 'C24 H19 Cl7 N2 O3 Pt'
_chemical_formula_weight 826.65
_chemical_name_systematic
; 
 ? 
;
_space_group_IT_number 2
_symmetry_cell_setting triclinic
_symmetry_space_group_name_Hall '-P 1'
_symmetry_space_group_name_H-M 'P -1'
_atom_sites_solution_hydrogens geom
_atom_sites_solution_primary direct
_atom_sites_solution_secondary difmap
_audit_creation_method SHELXL-97
_cell_angle_alpha 92.378(6)
_cell_angle_beta 96.434(6)
_cell_angle_gamma 114.039(5)
_cell_formula_units_Z 2
_cell_length_a 9.3775(7)
_cell_length_b 10.5872(7)
_cell_length_c 15.4558(11)
_cell_measurement_temperature 200(2)
_cell_measurement_theta_max 29.75
_cell_measurement_theta_min 2.58
_cell_volume 1386.13(18)
_computing_structure_refinement 'SHELXL-97 (Sheldrick, 1997)'
_computing_structure_solution 'SHELXS-97 (Sheldrick, 1990)'
_diffrn_ambient_temperature 200(2)
_diffrn_measured_fraction_theta_full 0.963
_diffrn_measured_fraction_theta_max 0.963
_diffrn_measurement_device_type 'STOE IPDS 2T'
_diffrn_radiation_monochromator graphite
_diffrn_radiation_source 'fine-focus sealed tube'
_diffrn_radiation_type MoK\a
_diffrn_radiation_wavelength 0.71073
_diffrn_reflns_av_R_equivalents 0.0348
_diffrn_reflns_av_sigmaI/netI 0.0334
_diffrn_reflns_limit_h_max 11
_diffrn_reflns_limit_h_min -11
_diffrn_reflns_limit_k_max 12
_diffrn_reflns_limit_k_min -12
_diffrn_reflns_limit_l_max 14
_diffrn_reflns_limit_l_min -18
_diffrn_reflns_number 8603
_diffrn_reflns_theta_full 25.00
_diffrn_reflns_theta_max 25.00
_diffrn_reflns_theta_min 2.58
_exptl_absorpt_coefficient_mu 5.767
_exptl_absorpt_correction_T_max 0.21905
_exptl_absorpt_correction_T_min 0.10759
_exptl_absorpt_correction_type multi-scan
_exptl_absorpt_process_details 'Spek, A.L. (2009). Acta Cryst. D65, 148-155.'
_exptl_crystal_colour yellow
_exptl_crystal_density_diffrn 1.981
_exptl_crystal_density_method 'not measured'
_exptl_crystal_description block
_exptl_crystal_F_000 796
_exptl_crystal_size_max 0.28
_exptl_crystal_size_mid 0.25
_exptl_crystal_size_min 0.19
_refine_diff_density_max 1.312
_refine_diff_density_min -1.574
_refine_diff_density_rms 0.157
_refine_ls_extinction_coef 0.0029(4)
_refine_ls_extinction_expression Fc^*^=kFc[1+0.001xFc^2^\l^3^/sin(2\q)]^-1/4^
_refine_ls_extinction_method SHELXL
_refine_ls_goodness_of_fit_ref 1.097
_refine_ls_hydrogen_treatment mixed
_refine_ls_matrix_type full
_refine_ls_number_parameters 338
_refine_ls_number_reflns 4693
_refine_ls_number_restraints 0
_refine_ls_restrained_S_all 1.097
_refine_ls_R_factor_all 0.0303
_refine_ls_R_factor_gt 0.0276
_refine_ls_shift/su_max 0.001
_refine_ls_shift/su_mean 0.000
_refine_ls_structure_factor_coef Fsqd
_refine_ls_weighting_details 'calc w=1/[\s^2^(Fo^2^)+(0.0556P)^2^+0.0000P] where P=(Fo^2^+2Fc^2^)/3'
_refine_ls_weighting_scheme calc
_refine_ls_wR_factor_gt 0.0779
_refine_ls_wR_factor_ref 0.0808
_reflns_number_gt 4229
_reflns_number_total 4693
_reflns_threshold_expression >2sigma(I)
_cod_data_source_file om4011774_si_001.cif
_cod_data_source_block complex_3
_cod_original_cell_volume 1386.13(17)
_cod_original_sg_symbol_H-M P-1
_cod_database_code 4082465

loop_
_symmetry_equiv_pos_as_xyz
'x, y, z'
'-x, -y, -z'

loop_
_atom_site_label
_atom_site_type_symbol
_atom_site_fract_x
_atom_site_fract_y
_atom_site_fract_z
_atom_site_U_iso_or_equiv
_atom_site_adp_type
_atom_site_occupancy
_atom_site_symmetry_multiplicity
_atom_site_calc_flag
_atom_site_refinement_flags
C1 C 0.1768(6) 0.1973(6) 0.1110(4) 0.0368(12) Uani 1 1 d .
C2 C 0.1563(8) 0.0525(6) 0.1223(4) 0.0437(14) Uani 1 1 d .
H1 H 0.1038 -0.0062 0.0675 0.052 Uiso 1 1 calc R
H2 H 0.0918 0.0171 0.1690 0.052 Uiso 1 1 calc R
H3 H 0.2598 0.0511 0.1380 0.052 Uiso 1 1 calc R
C3 C 0.4166(6) 0.4737(6) 0.1359(3) 0.0306(11) Uani 1 1 d .
C4 C 0.3420(6) 0.5637(6) 0.1001(3) 0.0336(12) Uani 1 1 d .
C5 C 0.4121(7) 0.6627(6) 0.0454(4) 0.0361(12) Uani 1 1 d .
H4 H 0.5130 0.6772 0.0308 0.043 Uiso 1 1 calc R
C6 C 0.3350(8) 0.7431(7) 0.0107(4) 0.0419(13) Uani 1 1 d .
H5 H 0.3834 0.8102 -0.0281 0.050 Uiso 1 1 calc R
C7 C 0.1912(8) 0.7251(7) 0.0324(4) 0.0408(13) Uani 1 1 d .
H6 H 0.1404 0.7797 0.0082 0.049 Uiso 1 1 calc R
C8 C 0.1166(7) 0.6267(6) 0.0903(3) 0.0344(12) Uani 1 1 d .
C9 C -0.0294(7) 0.6046(7) 0.1183(4) 0.0409(13) Uani 1 1 d .
H7 H -0.0853 0.6575 0.0981 0.049 Uiso 1 1 calc R
C10 C -0.0888(6) 0.5072(6) 0.1743(4) 0.0387(13) Uani 1 1 d .
H8 H -0.1872 0.4914 0.1932 0.046 Uiso 1 1 calc R
C11 C -0.0053(6) 0.4295(6) 0.2045(4) 0.0348(12) Uani 1 1 d .
H9 H -0.0485 0.3618 0.2439 0.042 Uiso 1 1 calc R
C12 C 0.1946(6) 0.5447(6) 0.1232(3) 0.0312(11) Uani 1 1 d .
C13 C 0.4472(6) 0.2635(6) 0.2503(3) 0.0338(11) Uani 1 1 d .
H16 H 0.3888 0.1704 0.2712 0.041 Uiso 1 1 calc R
C14 C 0.5624(6) 0.3557(6) 0.3271(3) 0.0309(11) Uani 1 1 d .
C15 C 0.6849(7) 0.3277(7) 0.3656(4) 0.0404(13) Uani 1 1 d .
H10 H 0.6979 0.2485 0.3436 0.048 Uiso 1 1 calc R
C16 C 0.7913(7) 0.4152(7) 0.4373(4) 0.0416(13) Uani 1 1 d .
H11 H 0.8754 0.3943 0.4625 0.050 Uiso 1 1 calc R
C17 C 0.7751(7) 0.5298(7) 0.4710(4) 0.0420(14) Uani 1 1 d .
H12 H 0.8468 0.5869 0.5198 0.050 Uiso 1 1 calc R
C18 C 0.6526(6) 0.5626(6) 0.4336(4) 0.0338(11) Uani 1 1 d .
C19 C 0.6293(7) 0.6804(6) 0.4635(4) 0.0374(12) Uani 1 1 d .
H13 H 0.6987 0.7426 0.5111 0.045 Uiso 1 1 calc R
C20 C 0.5062(7) 0.7034(6) 0.4232(4) 0.0389(13) Uani 1 1 d .
H14 H 0.4904 0.7828 0.4419 0.047 Uiso 1 1 calc R
C21 C 0.4033(6) 0.6095(6) 0.3542(4) 0.0342(11) Uani 1 1 d .
H15 H 0.3167 0.6256 0.3274 0.041 Uiso 1 1 calc R
C22 C 0.5455(6) 0.4729(6) 0.3621(3) 0.0319(11) Uani 1 1 d .
C23 C 0.1551(8) 0.9170(7) 0.4089(4) 0.0469(14) Uani 1 1 d .
H18 H 0.1068 0.9769 0.3814 0.056 Uiso 1 1 calc R
C24 C 0.7284(9) 0.9568(8) 0.2179(5) 0.0583(18) Uani 1 1 d .
H19 H 0.8114 1.0364 0.2571 0.070 Uiso 1 1 calc R
N1 N 0.1309(5) 0.4483(5) 0.1797(3) 0.0320(10) Uani 1 1 d .
N2 N 0.4225(5) 0.4998(5) 0.3251(3) 0.0304(9) Uani 1 1 d .
O1 O 0.1323(6) 0.2303(5) 0.0437(3) 0.0496(11) Uani 1 1 d .
O2 O 0.5442(5) 0.4836(4) 0.1199(3) 0.0401(9) Uani 1 1 d .
O3 O 0.5282(5) 0.2440(5) 0.1829(3) 0.0413(9) Uani 1 1 d .
H17 H 0.553(8) 0.316(8) 0.154(5) 0.050 Uiso 1 1 d .
Cl1 Cl 0.10794(15) 0.20445(15) 0.31666(8) 0.0370(3) Uani 1 1 d .
Cl2 Cl 0.1020(3) 0.8889(2) 0.51490(13) 0.0672(5) Uani 1 1 d .
Cl3 Cl 0.0822(2) 0.7565(2) 0.34470(14) 0.0700(5) Uani 1 1 d .
Cl4 Cl 0.3591(2) 1.00006(19) 0.41384(13) 0.0582(4) Uani 1 1 d .
Cl5 Cl 0.5431(3) 0.9362(3) 0.24404(16) 0.0763(6) Uani 1 1 d .
Cl6 Cl 0.7440(3) 0.9956(3) 0.10991(16) 0.0840(7) Uani 1 1 d .
Cl7 Cl 0.7586(3) 0.8089(3) 0.23615(18) 0.0806(6) Uani 1 1 d .
Pt Pt 0.28458(2) 0.34469(2) 0.215589(11) 0.02714(10) Uani 1 1 d .

loop_
_atom_site_aniso_label
_atom_site_aniso_U_11
_atom_site_aniso_U_22
_atom_site_aniso_U_33
_atom_site_aniso_U_23
_atom_site_aniso_U_13
_atom_site_aniso_U_12
C1 0.035(3) 0.041(3) 0.038(3) -0.001(2) 0.004(2) 0.020(2)
C2 0.054(4) 0.035(3) 0.040(3) -0.005(3) -0.004(3) 0.020(3)
C3 0.034(3) 0.031(3) 0.025(2) 0.002(2) 0.0020(19) 0.012(2)
C4 0.033(3) 0.039(3) 0.025(2) 0.001(2) 0.0000(19) 0.012(2)
C5 0.049(3) 0.029(3) 0.037(3) 0.003(2) 0.012(2) 0.022(2)
C6 0.059(4) 0.036(3) 0.037(3) 0.008(2) 0.010(3) 0.024(3)
C7 0.055(4) 0.039(3) 0.036(3) 0.006(2) 0.003(2) 0.028(3)
C8 0.042(3) 0.033(3) 0.030(3) -0.004(2) -0.005(2) 0.021(2)
C9 0.038(3) 0.046(4) 0.041(3) 0.002(3) -0.005(2) 0.022(3)
C10 0.033(3) 0.040(3) 0.046(3) -0.001(3) 0.000(2) 0.020(2)
C11 0.029(3) 0.036(3) 0.037(3) 0.000(2) 0.002(2) 0.012(2)
C12 0.037(3) 0.030(3) 0.026(2) 0.001(2) 0.002(2) 0.014(2)
C13 0.033(3) 0.036(3) 0.034(3) 0.003(2) 0.003(2) 0.016(2)
C14 0.033(3) 0.028(3) 0.035(3) 0.005(2) 0.006(2) 0.016(2)
C15 0.033(3) 0.045(3) 0.045(3) 0.007(3) 0.001(2) 0.018(2)
C16 0.036(3) 0.042(3) 0.047(3) 0.003(3) -0.005(2) 0.019(3)
C17 0.032(3) 0.045(4) 0.038(3) 0.005(3) -0.006(2) 0.007(2)
C18 0.032(3) 0.029(3) 0.036(3) 0.005(2) 0.003(2) 0.008(2)
C19 0.041(3) 0.035(3) 0.029(3) -0.002(2) -0.001(2) 0.011(2)
C20 0.048(3) 0.033(3) 0.039(3) 0.000(2) 0.005(2) 0.022(3)
C21 0.038(3) 0.032(3) 0.035(3) 0.000(2) 0.002(2) 0.018(2)
C22 0.030(2) 0.033(3) 0.032(3) 0.008(2) 0.005(2) 0.012(2)
C23 0.052(4) 0.051(4) 0.044(3) 0.008(3) 0.004(3) 0.027(3)
C24 0.063(4) 0.042(4) 0.056(4) 0.009(3) -0.001(3) 0.010(3)
N1 0.032(2) 0.034(3) 0.031(2) -0.0013(19) -0.0022(17) 0.0167(19)
N2 0.029(2) 0.032(2) 0.029(2) 0.0028(18) 0.0005(16) 0.0115(18)
O1 0.063(3) 0.045(3) 0.035(2) 0.0013(19) -0.0097(19) 0.020(2)
O2 0.038(2) 0.045(2) 0.043(2) 0.0101(18) 0.0113(16) 0.0212(18)
O3 0.045(2) 0.049(3) 0.036(2) 0.0055(18) 0.0059(17) 0.025(2)
Cl1 0.0373(7) 0.0365(7) 0.0327(6) 0.0073(5) 0.0045(5) 0.0106(5)
Cl2 0.0945(14) 0.0634(12) 0.0596(10) 0.0193(9) 0.0312(10) 0.0422(11)
Cl3 0.0679(11) 0.0609(12) 0.0721(12) -0.0173(9) -0.0108(9) 0.0251(9)
Cl4 0.0517(9) 0.0527(10) 0.0670(11) 0.0042(8) 0.0084(8) 0.0186(7)
Cl5 0.0918(15) 0.0726(14) 0.0879(14) 0.0202(11) 0.0376(12) 0.0502(12)
Cl6 0.0719(13) 0.1009(18) 0.0781(14) 0.0461(13) 0.0227(10) 0.0282(12)
Cl7 0.0792(13) 0.0768(14) 0.1064(17) 0.0366(13) 0.0248(12) 0.0475(12)
Pt 0.02853(13) 0.02747(14) 0.02524(13) 0.00159(8) 0.00059(7) 0.01234(8)

loop_
_atom_type_symbol
_atom_type_description
_atom_type_scat_dispersion_real
_atom_type_scat_dispersion_imag
_atom_type_scat_source
C C 0.0033 0.0016 'International Tables Vol C Tables 4.2.6.8 and 6.1.1.4'
H H 0.0000 0.0000 'International Tables Vol C Tables 4.2.6.8 and 6.1.1.4'
N N 0.0061 0.0033 'International Tables Vol C Tables 4.2.6.8 and 6.1.1.4'
O O 0.0106 0.0060 'International Tables Vol C Tables 4.2.6.8 and 6.1.1.4'
Cl Cl 0.1484 0.1585 'International Tables Vol C Tables 4.2.6.8 and 6.1.1.4'
Pt Pt -1.7033 8.3905 'International Tables Vol C Tables 4.2.6.8 and 6.1.1.4'

loop_
_geom_angle_atom_site_label_1
_geom_angle_atom_site_label_2
_geom_angle_atom_site_label_3
_geom_angle
O1 C1 C2 122.5(5)
O1 C1 Pt 119.2(5)
C2 C1 Pt 118.3(4)
C1 C2 H1 109.5
C1 C2 H2 109.5
H1 C2 H2 109.5
C1 C2 H3 109.5
H1 C2 H3 109.5
H2 C2 H3 109.5
O2 C3 C4 122.6(5)
O2 C3 Pt 126.0(4)
C4 C3 Pt 111.4(4)
C5 C4 C12 119.8(5)
C5 C4 C3 122.1(5)
C12 C4 C3 118.1(5)
C4 C5 C6 120.3(5)
C4 C5 H4 119.9
C6 C5 H4 119.9
C7 C6 C5 120.4(6)
C7 C6 H5 119.8
C5 C6 H5 119.8
C6 C7 C8 121.1(5)
C6 C7 H6 119.5
C8 C7 H6 119.5
C9 C8 C7 124.7(5)
C9 C8 C12 117.6(5)
C7 C8 C12 117.6(5)
C10 C9 C8 119.3(5)
C10 C9 H7 120.4
C8 C9 H7 120.4
C9 C10 C11 120.3(5)
C9 C10 H8 119.9
C11 C10 H8 119.9
N1 C11 C10 121.7(6)
N1 C11 H9 119.2
C10 C11 H9 119.2
N1 C12 C4 118.1(5)
N1 C12 C8 121.1(5)
C4 C12 C8 120.8(5)
O3 C13 C14 110.6(4)
O3 C13 Pt 115.8(4)
C14 C13 Pt 108.1(4)
O3 C13 H16 107.3
C14 C13 H16 107.3
Pt C13 H16 107.3
C15 C14 C22 118.0(5)
C15 C14 C13 121.8(5)
C22 C14 C13 120.3(5)
C14 C15 C16 120.9(6)
C14 C15 H10 119.5
C16 C15 H10 119.5
C17 C16 C15 121.0(5)
C17 C16 H11 119.5
C15 C16 H11 119.5
C16 C17 C18 120.0(5)
C16 C17 H12 120.0
C18 C17 H12 120.0
C17 C18 C19 123.5(5)
C17 C18 C22 118.4(5)
C19 C18 C22 118.0(5)
C20 C19 C18 119.4(5)
C20 C19 H13 120.3
C18 C19 H13 120.3
C19 C20 C21 119.6(5)
C19 C20 H14 120.2
C21 C20 H14 120.2
N2 C21 C20 122.2(5)
N2 C21 H15 118.9
C20 C21 H15 118.9
N2 C22 C14 118.2(5)
N2 C22 C18 120.1(5)
C14 C22 C18 121.7(5)
Cl4 C23 Cl3 110.0(4)
Cl4 C23 Cl2 110.6(4)
Cl3 C23 Cl2 109.4(4)
Cl4 C23 H18 108.9
Cl3 C23 H18 108.9
Cl2 C23 H18 108.9
Cl7 C24 Cl6 111.2(5)
Cl7 C24 Cl5 110.2(4)
Cl6 C24 Cl5 110.4(4)
Cl7 C24 H19 108.3
Cl6 C24 H19 108.3
Cl5 C24 H19 108.3
C11 N1 C12 120.0(5)
C11 N1 Pt 129.6(4)
C12 N1 Pt 110.4(3)
C21 N2 C22 120.6(4)
C21 N2 Pt 128.8(4)
C22 N2 Pt 110.6(3)
C13 O3 H17 107(5)
C3 Pt C1 89.3(2)
C3 Pt C13 94.2(2)
C1 Pt C13 91.9(2)
C3 Pt N1 81.9(2)
C1 Pt N1 91.39(19)
C13 Pt N1 174.90(19)
C3 Pt N2 88.12(18)
C1 Pt N2 173.96(18)
C13 Pt N2 82.90(19)
N1 Pt N2 93.63(16)
C3 Pt Cl1 173.44(16)
C1 Pt Cl1 93.58(17)
C13 Pt Cl1 91.64(16)
N1 Pt Cl1 92.08(13)
N2 Pt Cl1 89.58(12)

loop_
_geom_bond_atom_site_label_1
_geom_bond_atom_site_label_2
_geom_bond_distance
C1 O1 1.197(7)
C1 C2 1.485(9)
C1 Pt 2.051(6)
C2 H1 0.9800
C2 H2 0.9800
C2 H3 0.9800
C3 O2 1.213(7)
C3 C4 1.483(8)
C3 Pt 2.005(5)
C4 C5 1.373(8)
C4 C12 1.402(8)
C5 C6 1.409(8)
C5 H4 0.9500
C6 C7 1.366(9)
C6 H5 0.9500
C7 C8 1.415(9)
C7 H6 0.9500
C8 C9 1.414(8)
C8 C12 1.420(8)
C9 C10 1.355(9)
C9 H7 0.9500
C10 C11 1.409(8)
C10 H8 0.9500
C11 N1 1.315(7)
C11 H9 0.9500
C12 N1 1.363(7)
C13 O3 1.411(7)
C13 C14 1.511(7)
C13 Pt 2.068(5)
C13 H16 1.0000
C14 C15 1.379(8)
C14 C22 1.409(8)
C15 C16 1.413(8)
C15 H10 0.9500
C16 C17 1.373(9)
C16 H11 0.9500
C17 C18 1.403(8)
C17 H12 0.9500
C18 C19 1.419(8)
C18 C22 1.420(7)
C19 C20 1.364(8)
C19 H13 0.9500
C20 C21 1.399(8)
C20 H14 0.9500
C21 N2 1.315(7)
C21 H15 0.9500
C22 N2 1.368(7)
C23 Cl4 1.741(7)
C23 Cl3 1.761(7)
C23 Cl2 1.768(7)
C23 H18 1.0000
C24 Cl7 1.729(8)
C24 Cl6 1.743(8)
C24 Cl5 1.757(8)
C24 H19 1.0000
N1 Pt 2.178(4)
N2 Pt 2.187(4)
O3 H17 0.86(8)
Cl1 Pt 2.4813(13)

loop_
_geom_torsion_atom_site_label_1
_geom_torsion_atom_site_label_2
_geom_torsion_atom_site_label_3
_geom_torsion_atom_site_label_4
_geom_torsion
O2 C3 C4 C5 1.0(8)
Pt C3 C4 C5 178.6(4)
O2 C3 C4 C12 -179.5(5)
Pt C3 C4 C12 -1.9(6)
C12 C4 C5 C6 -1.4(8)
C3 C4 C5 C6 178.0(5)
C4 C5 C6 C7 1.2(9)
C5 C6 C7 C8 0.4(9)
C6 C7 C8 C9 177.9(6)
C6 C7 C8 C12 -1.6(8)
C7 C8 C9 C10 -179.8(5)
C12 C8 C9 C10 -0.2(8)
C8 C9 C10 C11 0.3(8)
C9 C10 C11 N1 -0.1(8)
C5 C4 C12 N1 -178.1(5)
C3 C4 C12 N1 2.4(7)
C5 C4 C12 C8 0.1(8)
C3 C4 C12 C8 -179.4(5)
C9 C8 C12 N1 0.0(7)
C7 C8 C12 N1 179.6(5)
C9 C8 C12 C4 -178.2(5)
C7 C8 C12 C4 1.4(7)
O3 C13 C14 C15 -52.7(7)
Pt C13 C14 C15 179.6(5)
O3 C13 C14 C22 128.1(5)
Pt C13 C14 C22 0.4(6)
C22 C14 C15 C16 -0.9(9)
C13 C14 C15 C16 180.0(5)
C14 C15 C16 C17 0.5(10)
C15 C16 C17 C18 -0.8(10)
C16 C17 C18 C19 -178.8(6)
C16 C17 C18 C22 1.4(9)
C17 C18 C19 C20 -179.7(6)
C22 C18 C19 C20 0.1(8)
C18 C19 C20 C21 1.1(9)
C19 C20 C21 N2 -1.3(9)
C15 C14 C22 N2 -178.9(5)
C13 C14 C22 N2 0.3(8)
C15 C14 C22 C18 1.5(8)
C13 C14 C22 C18 -179.3(5)
C17 C18 C22 N2 178.6(5)
C19 C18 C22 N2 -1.1(8)
C17 C18 C22 C14 -1.8(8)
C19 C18 C22 C14 178.4(5)
C10 C11 N1 C12 -0.1(8)
C10 C11 N1 Pt 179.9(4)
C4 C12 N1 C11 178.4(5)
C8 C12 N1 C11 0.2(7)
C4 C12 N1 Pt -1.6(6)
C8 C12 N1 Pt -179.8(4)
C20 C21 N2 C22 0.2(8)
C20 C21 N2 Pt -177.1(4)
C14 C22 N2 C21 -178.6(5)
C18 C22 N2 C21 1.0(8)
C14 C22 N2 Pt -0.8(6)
C18 C22 N2 Pt 178.8(4)
O2 C3 Pt C1 -90.2(5)
C4 C3 Pt C1 92.3(4)
O2 C3 Pt C13 1.6(5)
C4 C3 Pt C13 -175.9(4)
O2 C3 Pt N1 178.3(5)
C4 C3 Pt N1 0.8(3)
O2 C3 Pt N2 84.4(5)
O1 C1 Pt C3 -46.2(5)
C2 C1 Pt C3 134.1(5)
O1 C1 Pt C13 -140.4(5)
C2 C1 Pt C13 39.9(5)
O1 C1 Pt N1 35.7(5)
C2 C1 Pt N1 -144.0(5)
O1 C1 Pt Cl1 127.9(5)
C2 C1 Pt Cl1 -51.8(4)
O3 C13 Pt C3 -37.7(4)
C14 C13 Pt C3 87.0(4)
O3 C13 Pt C1 51.7(4)
C14 C13 Pt C1 176.4(4)
O3 C13 Pt N2 -125.3(4)
C14 C13 Pt N2 -0.6(4)
O3 C13 Pt Cl1 145.3(4)
C14 C13 Pt Cl1 -90.0(4)
C11 N1 Pt C3 -179.6(5)
C12 N1 Pt C3 0.4(3)
C11 N1 Pt C1 91.3(5)
C12 N1 Pt C1 -88.7(4)
C11 N1 Pt N2 -92.0(5)
C12 N1 Pt N2 87.9(3)
C11 N1 Pt Cl1 -2.3(4)
C12 N1 Pt Cl1 177.7(3)
C21 N2 Pt C3 83.9(5)
C22 N2 Pt C3 -93.7(4)
C21 N2 Pt C13 178.4(5)
C22 N2 Pt C13 0.8(4)
C21 N2 Pt N1 2.1(5)
C22 N2 Pt N1 -175.4(4)
C21 N2 Pt Cl1 -89.9(5)
C22 N2 Pt Cl1 92.5(3)
